data_7231134
loop_
_publ_author_name
'Wong, Lawrence W.-Y.'
'Tam, Gemma S.-S.'
'Chen, Xiaoyan'
'So, Frederick T.-K.'
'Soecipto, Aristyo'
'Sheong, Fu Kit'
'Sung, Herman H.-Y.'
'Lin, Zhenyang'
'Williams, Ian D.'

_publ_section_title
;
 A chiral spiroborate anion from diphenyl-l-tartramide
 [B{l-Tar(NHPh)2}2]&#x2212;applied to some challenging resolutions
;
_journal_issue 33
_journal_name_full CrystEngComm
_journal_page_first 4831
_journal_paper_doi 10.1039/C8CE00855H
_journal_volume 20
_journal_year 2018
_chemical_formula_moiety 'C34 H34 O4, C11 H13 N1 O2'
_chemical_formula_sum 'C45 H47 N O6'
_chemical_formula_weight 697.87
_space_group_IT_number 4
_space_group_name_Hall 'P 2yb'
_space_group_name_H-M_alt 'P 1 21 1'
_symmetry_cell_setting monoclinic
_symmetry_Int_Tables_number 4
_symmetry_space_group_name_Hall 'P 2yb'
_symmetry_space_group_name_H-M 'P 1 21 1'
_audit_block_doi 10.5517/cc4wsf6
_audit_update_record
;
2000-06-13 deposited with the CCDC.
2018-07-13 downloaded from the CCDC.
;
_cell_angle_alpha 90
_cell_angle_beta 91.57(2)
_cell_angle_gamma 90
_cell_formula_units_Z 4
_cell_length_a 9.453(3)
_cell_length_b 40.907(5)
_cell_length_c 9.917(3)
_cell_measurement_reflns_used 25
_cell_measurement_temperature 248
_cell_measurement_theta_max 30.0
_cell_measurement_theta_min 29.4
_cell_volume 3833.4(17)
_computing_cell_refinement 'MSC/AFC Diffractometer Control Software'
_computing_data_collection
;MSC/AFC Diffractometer Control Software
(Molecular Structure Corporation, 1993)
;
_computing_data_reduction
;TEXSAN
(Molecular Structure Corporation, 1998)
;
_computing_molecular_graphics 'ORTEP-II (Johnson, 1976)'
_computing_publication_material TEXSAN
_computing_structure_refinement 'SHELXL97 (Sheldrick, 1997b)'
_computing_structure_solution 'SHELXS97 (Sheldrick, 1997a)'
_diffrn_ambient_temperature 248
_diffrn_measurement_device_type 'Rigaku AFC7R'
_diffrn_measurement_method \q-2\q
_diffrn_orient_matrix_UB_11 -0.04750
_diffrn_orient_matrix_UB_12 -0.00150
_diffrn_orient_matrix_UB_13 0.08870
_diffrn_orient_matrix_UB_21 -0.03670
_diffrn_orient_matrix_UB_22 -0.02220
_diffrn_orient_matrix_UB_23 -0.02480
_diffrn_orient_matrix_UB_31 0.08720
_diffrn_orient_matrix_UB_32 -0.01010
_diffrn_orient_matrix_UB_33 0.04120
_diffrn_radiation_detector 'scintillation counter'
_diffrn_radiation_monochromator graphite
_diffrn_radiation_source 'Rigaku rotating anode'
_diffrn_radiation_type 'Cu K\a'
_diffrn_radiation_wavelength 1.54184
_diffrn_reflns_av_R_equivalents 0.010
_diffrn_reflns_av_sigmaI/netI 0.016
_diffrn_reflns_limit_h_max 0
_diffrn_reflns_limit_h_min -11
_diffrn_reflns_limit_k_max 51
_diffrn_reflns_limit_k_min 0
_diffrn_reflns_limit_l_max 12
_diffrn_reflns_limit_l_min -12
_diffrn_reflns_number 7752
_diffrn_reflns_reduction_process 'Lp corrections applied'
_diffrn_reflns_theta_max 75.0
_diffrn_reflns_theta_min 2.5
_diffrn_standards_decay_% 1.4
_diffrn_standards_interval_count 150
_diffrn_standards_number 3
_exptl_absorpt_coefficient_mu 0.635
_exptl_absorpt_correction_T_max 0.891
_exptl_absorpt_correction_T_min 0.758
_exptl_absorpt_correction_type integration
_exptl_absorpt_process_details '(Coppens, Leiserowitz & Rabinovich, 1965)'
_exptl_crystal_colour colourless
_exptl_crystal_density_diffrn 1.209
_exptl_crystal_density_method 'not measured'
_exptl_crystal_description prism
_exptl_crystal_F_000 1488
_exptl_crystal_size_max 0.7
_exptl_crystal_size_mid 0.2
_exptl_crystal_size_min 0.2
_refine_diff_density_max 0.34
_refine_diff_density_min -0.17
_refine_diff_density_rms 0.03
_refine_ls_extinction_method None
_refine_ls_goodness_of_fit_ref 1.05
_refine_ls_hydrogen_treatment noref
_refine_ls_matrix_type full
_refine_ls_number_parameters 937
_refine_ls_number_reflns 7275
_refine_ls_number_restraints 0
_refine_ls_restrained_S_all 1.05
_refine_ls_R_factor_all 0.049
_refine_ls_R_factor_gt 0.041
_refine_ls_shift/su_max 0.004
_refine_ls_shift/su_mean 0.0000
_refine_ls_structure_factor_coef Fsqd
_refine_ls_weighting_details 'w = 1/[\s^2^(Fo^2^) + (0.0772P)^2^+0.6096P] where P=(Fo^2^+2Fc^2^)/3'
_refine_ls_weighting_scheme calc
_refine_ls_wR_factor_ref 0.122
_reflns_number_gt 6473
_reflns_number_total 7275
_reflns_threshold_expression 'I > 2\s(I)'
_cod_data_source_file c8ce00855h2.cif
_cod_data_source_block (VIII)
_cod_depositor_comments 'Adding full bibliography for 7231133--7231140.cif.'
_cod_original_cell_volume 3833.5(16)
_cod_original_sg_symbol_H-M 'P 21         '
_cod_original_formula_sum 'C45 H47 N1 O6 '
_cod_database_code 7231134

loop_
_symmetry_equiv_pos_as_xyz
x,y,z
-x,1/2+y,-z

loop_
_atom_site_label
_atom_site_type_symbol
_atom_site_fract_x
_atom_site_fract_y
_atom_site_fract_z
_atom_site_U_iso_or_equiv
_atom_site_adp_type
_atom_site_occupancy
O1 O 0.4210(6) 0.0000 0.8645(6) 0.133(2) Uani 1.00
O2 O 0.2910(5) 0.0664(1) 0.7892(5) 0.110(1) Uani 1.00
O3 O 0.0822(6) 0.5305(1) 1.6157(6) 0.138(2) Uani 1.00
O4 O 0.2131(4) 0.4644(1) 1.5328(5) 0.103(1) Uani 1.00
O5 O 0.3850(3) 0.12398(9) 0.6928(2) 0.0555(6) Uani 1.00
O6 O 0.5472(3) 0.14976(9) 0.8855(2) 0.0540(6) Uani 1.00
O7 O 0.4616(2) 0.19254(9) 0.4839(2) 0.0398(4) Uani 1.00
O8 O 0.6651(2) 0.20195(9) 0.6074(2) 0.0380(4) Uani 1.00
O9 O -0.0188(2) 0.37813(9) 1.6298(2) 0.0483(5) Uani 1.00
O10 O 0.1312(3) 0.40521(9) 1.4385(2) 0.0550(6) Uani 1.00
O11 O -0.1581(2) 0.32950(9) 1.3416(2) 0.0382(4) Uani 1.00
O12 O 0.0455(2) 0.33696(9) 1.2270(2) 0.0409(4) Uani 1.00
N13 N 0.3059(6) 0.0602(2) 1.0191(6) 0.105(1) Uani 1.00
N14 N 0.2056(6) 0.4678(2) 1.7656(7) 0.109(2) Uani 1.00
C15 C 0.4572(7) 0.0279(1) 0.8648(6) 0.093(2) Uani 1.00
C16 C 0.5985(6) 0.0388(1) 0.8334(5) 0.083(1) Uani 1.00
C17 C 0.6445(5) 0.0708(1) 0.8654(5) 0.075(1) Uani 1.00
C18 C 0.7801(7) 0.0803(2) 0.8359(6) 0.092(1) Uani 1.00
C19 C 0.8695(8) 0.0589(2) 0.7722(7) 0.115(2) Uani 1.00
C20 C 0.826(1) 0.0271(2) 0.7412(8) 0.133(3) Uani 1.00
C21 C 0.6933(9) 0.0176(2) 0.7721(7) 0.114(2) Uani 1.00
C22 C 0.3429(6) 0.0536(1) 0.8905(7) 0.091(2) Uani 1.00
C23 C 0.3646(8) 0.0417(2) 1.1337(7) 0.122(2) Uani 1.00
C24 C 0.1979(8) 0.0859(2) 1.050(1) 0.137(3) Uani 1.00
C25 C 0.066(1) 0.0703(4) 1.101(1) 0.194(5) Uani 1.00
C26 C 0.0488(6) 0.5017(1) 1.6134(6) 0.086(1) Uani 1.00
C27 C -0.0951(6) 0.4906(1) 1.5787(5) 0.078(1) Uani 1.00
C28 C -0.1919(9) 0.5123(2) 1.5216(7) 0.116(2) Uani 1.00
C29 C -0.328(1) 0.5023(2) 1.4913(8) 0.134(3) Uani 1.00
C30 C -0.3717(7) 0.4711(2) 1.5168(7) 0.115(2) Uani 1.00
C31 C -0.2758(6) 0.4491(2) 1.5748(6) 0.094(2) Uani 1.00
C32 C -0.1363(5) 0.4586(1) 1.6075(5) 0.073(1) Uani 1.00
C33 C 0.1632(6) 0.4763(2) 1.6364(7) 0.091(2) Uani 1.00
C34 C 0.1484(9) 0.4866(2) 1.8811(8) 0.135(3) Uani 1.00
C35 C 0.3107(8) 0.4403(2) 1.797(1) 0.137(3) Uani 1.00
C36 C 0.447(1) 0.4535(3) 1.845(1) 0.187(4) Uani 1.00
C37 C 0.3824(3) 0.1405(1) 0.5651(3) 0.0390(6) Uani 1.00
C38 C 0.4728(3) 0.1228(1) 0.4621(3) 0.0455(7) Uani 1.00
C39 C 0.5600(4) 0.0966(1) 0.4991(5) 0.0636(10) Uani 1.00
C40 C 0.6427(5) 0.0812(1) 0.4049(7) 0.088(2) Uani 1.00
C41 C 0.6435(5) 0.0918(2) 0.2737(7) 0.092(2) Uani 1.00
C42 C 0.5574(5) 0.1178(1) 0.2348(5) 0.076(1) Uani 1.00
C43 C 0.4714(4) 0.1328(1) 0.3276(4) 0.0558(8) Uani 1.00
C44 C 0.2282(3) 0.1433(1) 0.5146(3) 0.0430(6) Uani 1.00
C45 C 0.1577(3) 0.1727(1) 0.4911(3) 0.0462(6) Uani 1.00
C46 C 0.0154(4) 0.1730(1) 0.4514(3) 0.0538(8) Uani 1.00
C47 C -0.0589(4) 0.1442(1) 0.4347(4) 0.0593(9) Uani 1.00
C48 C 0.0100(4) 0.1146(1) 0.4564(5) 0.069(1) Uani 1.00
C49 C 0.1532(4) 0.1143(1) 0.4945(4) 0.0615(9) Uani 1.00
C50 C 0.4476(3) 0.1742(1) 0.6050(3) 0.0344(5) Uani 1.00
C51 C 0.5991(3) 0.1741(1) 0.6681(2) 0.0350(5) Uani 1.00
C52 C 0.6152(3) 0.1771(1) 0.8251(3) 0.0366(5) Uani 1.00
C53 C 0.7705(3) 0.1749(1) 0.8754(3) 0.0377(5) Uani 1.00
C54 C 0.7952(4) 0.1743(1) 1.0156(3) 0.0504(7) Uani 1.00
C55 C 0.9314(4) 0.1709(1) 1.0693(3) 0.0612(9) Uani 1.00
C56 C 1.0443(4) 0.1680(1) 0.9860(4) 0.0627(9) Uani 1.00
C57 C 1.0225(4) 0.1687(1) 0.8476(4) 0.0596(9) Uani 1.00
C58 C 0.8850(3) 0.1724(1) 0.7935(3) 0.0483(7) Uani 1.00
C59 C 0.5493(3) 0.2092(1) 0.8739(3) 0.0412(6) Uani 1.00
C60 C 0.4126(4) 0.2093(1) 0.9210(4) 0.0617(9) Uani 1.00
C61 C 0.3497(4) 0.2383(2) 0.9589(4) 0.085(2) Uani 1.00
C62 C 0.4213(6) 0.2676(2) 0.9514(4) 0.085(2) Uani 1.00
C63 C 0.5586(5) 0.2680(1) 0.9064(4) 0.066(1) Uani 1.00
C64 C 0.6230(4) 0.2386(1) 0.8682(3) 0.0447(6) Uani 1.00
C65 C 0.5716(3) 0.2158(1) 0.5045(3) 0.0348(5) Uani 1.00
C66 C 0.6531(3) 0.2188(1) 0.3744(3) 0.0441(6) Uani 1.00
C67 C 0.5662(4) 0.2357(1) 0.2632(3) 0.0506(7) Uani 1.00
C68 C 0.5116(4) 0.2687(1) 0.3102(3) 0.0528(7) Uani 1.00
C69 C 0.4250(4) 0.2649(1) 0.4360(3) 0.0486(7) Uani 1.00
C70 C 0.5103(3) 0.2484(1) 0.5498(3) 0.0397(6) Uani 1.00
C71 C -0.0937(3) 0.3516(1) 1.5654(3) 0.0348(5) Uani 1.00
C72 C -0.2464(3) 0.3541(1) 1.6144(3) 0.0380(5) Uani 1.00
C73 C -0.3658(3) 0.3557(1) 1.5317(3) 0.0525(7) Uani 1.00
C74 C -0.4998(4) 0.3589(1) 1.5868(4) 0.0636(9) Uani 1.00
C75 C -0.5159(4) 0.3605(1) 1.7232(4) 0.0618(9) Uani 1.00
C76 C -0.3964(4) 0.3588(1) 1.8080(3) 0.0601(9) Uani 1.00
C77 C -0.2633(4) 0.3556(1) 1.7543(3) 0.0495(7) Uani 1.00
C78 C -0.0284(3) 0.3188(1) 1.6103(3) 0.0371(6) Uani 1.00
C79 C -0.1076(3) 0.2903(1) 1.6077(3) 0.0407(6) Uani 1.00
C80 C -0.0474(4) 0.2605(1) 1.6443(3) 0.0506(7) Uani 1.00
C81 C 0.0936(4) 0.2589(1) 1.6833(4) 0.0608(9) Uani 1.00
C82 C 0.1737(4) 0.2871(1) 1.6886(4) 0.0596(9) Uani 1.00
C83 C 0.1131(3) 0.3170(1) 1.6529(3) 0.0467(7) Uani 1.00
C84 C -0.0856(3) 0.3559(1) 1.4089(3) 0.0357(5) Uani 1.00
C85 C 0.0639(3) 0.3554(1) 1.3475(3) 0.0358(5) Uani 1.00
C86 C 0.1264(3) 0.3893(1) 1.3099(3) 0.0397(6) Uani 1.00
C87 C 0.0307(3) 0.4075(1) 1.2075(4) 0.0481(7) Uani 1.00
C88 C -0.0536(4) 0.4337(1) 1.2466(5) 0.069(1) Uani 1.00
C89 C -0.1409(5) 0.4496(2) 1.1505(8) 0.099(2) Uani 1.00
C90 C -0.1445(6) 0.4399(2) 1.0184(8) 0.103(2) Uani 1.00
C91 C -0.0607(6) 0.4143(2) 0.9781(5) 0.089(2) Uani 1.00
C92 C 0.0276(4) 0.3980(1) 1.0715(4) 0.0612(9) Uani 1.00
C93 C 0.2773(3) 0.3873(1) 1.2584(3) 0.0422(6) Uani 1.00
C94 C 0.3527(4) 0.4163(1) 1.2437(5) 0.0626(9) Uani 1.00
C95 C 0.4911(4) 0.4166(1) 1.2040(5) 0.069(1) Uani 1.00
C96 C 0.5598(4) 0.3874(1) 1.1746(4) 0.0573(8) Uani 1.00
C97 C 0.4870(4) 0.3586(1) 1.1876(4) 0.0540(7) Uani 1.00
C98 C 0.3473(3) 0.3582(1) 1.2292(3) 0.0465(6) Uani 1.00
C99 C -0.0705(3) 0.3149(1) 1.2411(3) 0.0348(5) Uani 1.00
C100 C -0.1537(3) 0.3135(1) 1.1080(3) 0.0432(6) Uani 1.00
C101 C -0.0694(4) 0.2962(1) 0.9990(3) 0.0484(7) Uani 1.00
C102 C -0.0280(4) 0.2620(1) 1.0457(3) 0.0500(7) Uani 1.00
C103 C 0.0612(4) 0.2637(1) 1.1767(3) 0.0489(7) Uani 1.00
C104 C -0.0184(3) 0.2816(1) 1.2874(3) 0.0404(6) Uani 1.00
H5 H 0.3375 0.1075 0.6948 0.0649 Uiso 1.00
H6 H 0.4852 0.1411 0.8204 0.0645 Uiso 1.00
H9 H 0.0433 0.3871 1.5733 0.0583 Uiso 1.00
H10 H 0.1772 0.4247 1.4273 0.0660 Uiso 1.00
H17 H 0.5818 0.0842 0.9108 0.0950 Uiso 1.00
H18 H 0.8144 0.1002 0.8627 0.1157 Uiso 1.00
H19 H 0.9631 0.0633 0.7484 0.1366 Uiso 1.00
H20 H 0.8878 0.0115 0.6933 0.1672 Uiso 1.00
H21 H 0.6622 -0.0062 0.7474 0.1380 Uiso 1.00
H23A H 0.3293 0.0483 1.2163 0.1437 Uiso 1.00
H23B H 0.3456 0.0176 1.1238 0.1437 Uiso 1.00
H23C H 0.4681 0.0433 1.1359 0.1437 Uiso 1.00
H24A H 0.2416 0.1018 1.1008 0.1705 Uiso 1.00
H24B H 0.1691 0.0948 0.9597 0.1705 Uiso 1.00
H25A H -0.0033 0.0856 1.1356 0.2405 Uiso 1.00
H25B H 0.0234 0.0526 1.0604 0.2405 Uiso 1.00
H25C H 0.0968 0.0592 1.2014 0.2405 Uiso 1.00
H28 H -0.1657 0.5330 1.5027 0.1370 Uiso 1.00
H29 H -0.3955 0.5170 1.4586 0.1743 Uiso 1.00
H30 H -0.4744 0.4626 1.4941 0.1407 Uiso 1.00
H31 H -0.3027 0.4252 1.5900 0.1168 Uiso 1.00
H32 H -0.0714 0.4413 1.6475 0.0875 Uiso 1.00
H34A H 0.0448 0.4835 1.8791 0.1698 Uiso 1.00
H34B H 0.1836 0.4769 1.9651 0.1698 Uiso 1.00
H34C H 0.1725 0.5078 1.8717 0.1698 Uiso 1.00
H35A H 0.2749 0.4232 1.8604 0.1598 Uiso 1.00
H35B H 0.3244 0.4257 1.7111 0.1598 Uiso 1.00
H36A H 0.4887 0.4672 1.7758 0.2024 Uiso 1.00
H36B H 0.4390 0.4649 1.9250 0.2024 Uiso 1.00
H36C H 0.5210 0.4357 1.8610 0.2024 Uiso 1.00
H39 H 0.5633 0.0879 0.5904 0.0774 Uiso 1.00
H40 H 0.6981 0.0609 0.4337 0.1022 Uiso 1.00
H41 H 0.7017 0.0796 0.2082 0.1161 Uiso 1.00
H42 H 0.5579 0.1238 0.1427 0.0904 Uiso 1.00
H43 H 0.4084 0.1487 0.2980 0.0682 Uiso 1.00
H45 H 0.2088 0.1915 0.5029 0.0552 Uiso 1.00
H46 H -0.0328 0.1922 0.4365 0.0639 Uiso 1.00
H47 H -0.1581 0.1426 0.4084 0.0679 Uiso 1.00
H48 H -0.0416 0.0928 0.4453 0.0808 Uiso 1.00
H49 H 0.2025 0.0922 0.5056 0.0766 Uiso 1.00
H50 H 0.3854 0.1839 0.6642 0.0418 Uiso 1.00
H51 H 0.6472 0.1530 0.6401 0.0414 Uiso 1.00
H54 H 0.7170 0.1743 1.0739 0.0597 Uiso 1.00
H55 H 0.9473 0.1693 1.1664 0.0727 Uiso 1.00
H56 H 1.1387 0.1639 1.0229 0.0731 Uiso 1.00
H57 H 1.1028 0.1654 0.7905 0.0685 Uiso 1.00
H58 H 0.8713 0.1712 0.6956 0.0571 Uiso 1.00
H60 H 0.3605 0.1873 0.9287 0.0782 Uiso 1.00
H61 H 0.2543 0.2377 0.9877 0.1033 Uiso 1.00
H62 H 0.3745 0.2855 0.9787 0.0999 Uiso 1.00
H63 H 0.6111 0.2869 0.9010 0.0830 Uiso 1.00
H64 H 0.7194 0.2366 0.8392 0.0540 Uiso 1.00
H66A H 0.7383 0.2291 0.3923 0.0532 Uiso 1.00
H66B H 0.6770 0.1953 0.3447 0.0532 Uiso 1.00
H67A H 0.6242 0.2374 0.1863 0.0608 Uiso 1.00
H67B H 0.4866 0.2206 0.2373 0.0608 Uiso 1.00
H68A H 0.5906 0.2811 0.3292 0.0629 Uiso 1.00
H68B H 0.4532 0.2765 0.2390 0.0629 Uiso 1.00
H69A H 0.3954 0.2844 0.4651 0.0565 Uiso 1.00
H69B H 0.3427 0.2501 0.4143 0.0565 Uiso 1.00
H70A H 0.4484 0.2430 0.6235 0.0487 Uiso 1.00
H70B H 0.5853 0.2611 0.5778 0.0487 Uiso 1.00
H73 H -0.3566 0.3538 1.4349 0.0632 Uiso 1.00
H74 H -0.5838 0.3569 1.5278 0.0757 Uiso 1.00
H75 H -0.6073 0.3617 1.7621 0.0742 Uiso 1.00
H76 H -0.4078 0.3579 1.9045 0.0717 Uiso 1.00
H77 H -0.1810 0.3527 1.8137 0.0585 Uiso 1.00
H79 H -0.2065 0.2892 1.5804 0.0483 Uiso 1.00
H80 H -0.1050 0.2394 1.6423 0.0613 Uiso 1.00
H81 H 0.1373 0.2365 1.7060 0.0710 Uiso 1.00
H82 H 0.2718 0.2848 1.7189 0.0709 Uiso 1.00
H83 H 0.1700 0.3347 1.6577 0.0544 Uiso 1.00
H84 H -0.1303 0.3746 1.3844 0.0439 Uiso 1.00
H85 H 0.1294 0.3426 1.4076 0.0430 Uiso 1.00
H88 H -0.0542 0.4392 1.3397 0.0875 Uiso 1.00
H89 H -0.1999 0.4656 1.1752 0.1219 Uiso 1.00
H90 H -0.2051 0.4489 0.9492 0.1188 Uiso 1.00
H91 H -0.0664 0.4059 0.8858 0.1063 Uiso 1.00
H92 H 0.0880 0.3788 1.0423 0.0726 Uiso 1.00
H94 H 0.3036 0.4351 1.2599 0.0772 Uiso 1.00
H95 H 0.5400 0.4355 1.1948 0.0794 Uiso 1.00
H96 H 0.6565 0.3858 1.1457 0.0676 Uiso 1.00
H97 H 0.5336 0.3366 1.1691 0.0658 Uiso 1.00
H98 H 0.2990 0.3361 1.2396 0.0547 Uiso 1.00
H100A H -0.2403 0.3001 1.1209 0.0520 Uiso 1.00
H100B H -0.1759 0.3338 1.0791 0.0520 Uiso 1.00
H101A H -0.1259 0.2934 0.9170 0.0567 Uiso 1.00
H101B H 0.0149 0.3072 0.9819 0.0567 Uiso 1.00
H102A H -0.1121 0.2478 1.0616 0.0609 Uiso 1.00
H102B H 0.0256 0.2497 0.9774 0.0609 Uiso 1.00
H103A H 0.0840 0.2404 1.2060 0.0576 Uiso 1.00
H103B H 0.1471 0.2738 1.1589 0.0576 Uiso 1.00
H104A H 0.0459 0.2826 1.3641 0.0478 Uiso 1.00
H104B H -0.0966 0.2668 1.3126 0.0478 Uiso 1.00

loop_
_atom_site_aniso_label
_atom_site_aniso_U_11
_atom_site_aniso_U_22
_atom_site_aniso_U_33
_atom_site_aniso_U_12
_atom_site_aniso_U_13
_atom_site_aniso_U_23
O1 0.168(4) 0.053(2) 0.179(5) -0.033(2) -0.022(3) 0.008(2)
O2 0.116(3) 0.080(2) 0.131(3) -0.032(2) -0.030(2) 0.051(2)
O3 0.155(4) 0.050(2) 0.212(6) -0.032(2) 0.049(4) -0.017(3)
O4 0.112(3) 0.073(2) 0.127(3) -0.022(2) 0.030(2) -0.044(2)
O5 0.072(1) 0.047(1) 0.047(1) -0.024(1) -0.015(1) 0.0150(9)
O6 0.064(1) 0.059(1) 0.039(1) -0.025(1) -0.0070(9) 0.0119(9)
O7 0.048(1) 0.0390(10) 0.0322(9) -0.0089(8) -0.0093(8) 0.0059(8)
O8 0.0379(9) 0.0414(10) 0.0344(9) -0.0064(8) -0.0046(7) 0.0084(8)
O9 0.059(1) 0.046(1) 0.040(1) -0.0191(10) 0.0043(9) -0.0104(9)
O10 0.072(2) 0.045(1) 0.050(1) -0.021(1) 0.016(1) -0.0128(9)
O11 0.0380(10) 0.043(1) 0.0342(9) -0.0073(8) 0.0046(7) -0.0095(8)
O12 0.046(1) 0.041(1) 0.0366(9) -0.0122(8) 0.0101(8) -0.0069(8)
N13 0.103(3) 0.086(3) 0.125(4) -0.009(3) -0.015(3) 0.018(3)
N14 0.098(3) 0.101(4) 0.130(4) -0.009(3) 0.016(3) -0.022(3)
C15 0.120(4) 0.051(2) 0.105(4) -0.025(3) -0.027(3) 0.016(2)
C16 0.125(4) 0.052(2) 0.071(3) -0.006(2) -0.019(3) 0.001(2)
C17 0.097(3) 0.048(2) 0.077(3) -0.008(2) -0.018(2) 0.005(2)
C18 0.101(4) 0.074(3) 0.098(4) -0.007(3) -0.016(3) 0.013(3)
C19 0.110(5) 0.129(6) 0.107(4) 0.003(4) 0.006(4) 0.020(4)
C20 0.163(7) 0.123(6) 0.115(5) 0.027(6) 0.021(5) -0.024(4)
C21 0.156(6) 0.075(3) 0.110(4) 0.007(4) 0.005(4) -0.025(3)
C22 0.091(3) 0.064(3) 0.116(4) -0.029(2) -0.021(3) 0.035(3)
C23 0.137(5) 0.126(5) 0.101(4) -0.016(4) -0.035(4) 0.020(4)
C24 0.094(4) 0.112(5) 0.204(9) 0.000(4) -0.004(5) 0.008(5)
C25 0.128(7) 0.26(1) 0.20(1) -0.036(8) -0.003(6) 0.037(10)
C26 0.110(4) 0.045(2) 0.105(4) -0.020(2) 0.026(3) -0.016(2)
C27 0.107(4) 0.050(2) 0.077(3) -0.003(2) 0.014(2) 0.003(2)
C28 0.162(7) 0.069(3) 0.116(5) 0.006(4) 0.000(5) 0.023(3)
C29 0.156(7) 0.128(6) 0.115(5) 0.023(6) -0.021(5) 0.022(5)
C30 0.107(4) 0.127(6) 0.110(5) 0.003(4) -0.011(4) -0.011(4)
C31 0.100(4) 0.077(3) 0.106(4) -0.013(3) 0.013(3) -0.016(3)
C32 0.089(3) 0.050(2) 0.081(3) -0.008(2) 0.017(2) -0.004(2)
C33 0.091(3) 0.069(3) 0.115(4) -0.030(3) 0.024(3) -0.029(3)
C34 0.132(6) 0.149(7) 0.126(6) -0.014(5) 0.044(5) -0.019(5)
C35 0.092(4) 0.109(5) 0.209(9) 0.003(4) -0.009(5) -0.020(5)
C36 0.173(9) 0.20(1) 0.19(1) -0.030(8) 0.011(8) -0.051(9)
C37 0.046(2) 0.033(1) 0.038(1) -0.006(1) -0.005(1) 0.005(1)
C38 0.043(2) 0.037(1) 0.056(2) -0.005(1) -0.006(1) -0.008(1)
C39 0.053(2) 0.053(2) 0.084(3) 0.004(2) -0.015(2) -0.016(2)
C40 0.058(2) 0.064(3) 0.140(5) 0.009(2) -0.013(3) -0.041(3)
C41 0.061(3) 0.100(4) 0.118(4) -0.010(3) 0.013(3) -0.063(3)
C42 0.082(3) 0.075(3) 0.071(2) -0.022(2) 0.016(2) -0.027(2)
C43 0.063(2) 0.055(2) 0.050(2) -0.009(2) 0.001(1) -0.013(1)
C44 0.046(2) 0.046(2) 0.036(1) -0.008(1) -0.003(1) -0.003(1)
C45 0.047(2) 0.047(2) 0.044(1) -0.004(1) -0.004(1) -0.003(1)
C46 0.048(2) 0.063(2) 0.050(2) 0.003(2) -0.006(1) -0.005(2)
C47 0.046(2) 0.075(2) 0.056(2) -0.008(2) -0.006(1) -0.006(2)
C48 0.056(2) 0.065(2) 0.086(3) -0.020(2) -0.014(2) -0.006(2)
C49 0.054(2) 0.050(2) 0.080(2) -0.010(2) -0.014(2) -0.004(2)
C50 0.041(1) 0.030(1) 0.032(1) -0.005(1) -0.0041(10) 0.0030(10)
C51 0.041(1) 0.033(1) 0.031(1) -0.005(1) -0.0016(10) 0.0017(10)
C52 0.041(1) 0.037(1) 0.031(1) -0.005(1) -0.002(1) 0.002(1)
C53 0.044(1) 0.036(1) 0.033(1) -0.001(1) -0.006(1) 0.003(1)
C54 0.053(2) 0.063(2) 0.035(1) -0.002(2) -0.005(1) 0.004(1)
C55 0.062(2) 0.077(2) 0.044(2) -0.001(2) -0.018(1) 0.007(2)
C56 0.050(2) 0.073(2) 0.064(2) 0.004(2) -0.019(2) 0.015(2)
C57 0.045(2) 0.076(2) 0.058(2) 0.010(2) 0.000(1) 0.009(2)
C58 0.046(2) 0.058(2) 0.040(1) 0.002(1) -0.005(1) 0.003(1)
C59 0.042(1) 0.052(2) 0.029(1) 0.002(1) -0.005(1) -0.004(1)
C60 0.045(2) 0.096(3) 0.045(2) 0.004(2) -0.001(1) -0.015(2)
C61 0.052(2) 0.145(5) 0.056(2) 0.031(3) -0.009(2) -0.036(3)
C62 0.091(3) 0.105(4) 0.056(2) 0.061(3) -0.032(2) -0.037(2)
C63 0.097(3) 0.055(2) 0.046(2) 0.022(2) -0.031(2) -0.018(2)
C64 0.053(2) 0.045(2) 0.036(1) 0.006(1) -0.008(1) -0.007(1)
C65 0.038(1) 0.034(1) 0.032(1) -0.005(1) -0.003(1) 0.0020(10)
C66 0.049(2) 0.045(2) 0.039(1) 0.000(1) 0.006(1) 0.006(1)
C67 0.065(2) 0.053(2) 0.034(1) 0.003(2) 0.001(1) 0.006(1)
C68 0.068(2) 0.045(2) 0.045(2) 0.002(2) -0.002(1) 0.013(1)
C69 0.059(2) 0.041(2) 0.046(2) 0.008(1) -0.003(1) 0.001(1)
C70 0.045(2) 0.037(1) 0.037(1) -0.003(1) -0.001(1) 0.000(1)
C71 0.041(1) 0.033(1) 0.030(1) -0.003(1) -0.0004(10) -0.0029(10)
C72 0.044(1) 0.035(1) 0.035(1) 0.001(1) 0.004(1) -0.001(1)
C73 0.049(2) 0.069(2) 0.040(1) 0.003(2) 0.002(1) -0.005(1)
C74 0.047(2) 0.085(3) 0.059(2) 0.005(2) 0.003(1) -0.010(2)
C75 0.047(2) 0.077(2) 0.062(2) 0.004(2) 0.017(2) -0.011(2)
C76 0.063(2) 0.074(2) 0.044(2) 0.003(2) 0.017(1) -0.005(2)
C77 0.053(2) 0.058(2) 0.037(1) 0.004(2) 0.005(1) -0.002(1)
C78 0.038(1) 0.044(1) 0.030(1) 0.000(1) 0.0030(10) -0.001(1)
C79 0.047(2) 0.040(1) 0.035(1) 0.001(1) 0.003(1) -0.001(1)
C80 0.071(2) 0.042(2) 0.040(1) 0.006(1) 0.009(1) 0.004(1)
C81 0.075(2) 0.060(2) 0.048(2) 0.026(2) 0.008(2) 0.011(2)
C82 0.050(2) 0.080(3) 0.048(2) 0.016(2) -0.002(1) 0.012(2)
C83 0.037(1) 0.061(2) 0.042(1) -0.002(1) -0.003(1) 0.003(1)
C84 0.043(1) 0.029(1) 0.035(1) -0.002(1) 0.004(1) -0.001(1)
C85 0.041(1) 0.030(1) 0.036(1) -0.004(1) 0.005(1) -0.002(1)
C86 0.047(2) 0.032(1) 0.040(1) -0.006(1) 0.006(1) -0.003(1)
C87 0.043(2) 0.041(1) 0.061(2) -0.007(1) 0.004(1) 0.009(1)
C88 0.053(2) 0.055(2) 0.100(3) 0.005(2) 0.018(2) 0.023(2)
C89 0.056(2) 0.071(3) 0.170(6) 0.011(2) 0.017(3) 0.055(4)
C90 0.067(3) 0.103(4) 0.138(5) -0.015(3) -0.022(3) 0.069(4)
C91 0.100(4) 0.082(3) 0.082(3) -0.028(3) -0.032(3) 0.038(3)
C92 0.073(2) 0.051(2) 0.059(2) -0.012(2) -0.009(2) 0.016(2)
C93 0.046(2) 0.038(1) 0.043(1) -0.006(1) 0.003(1) 0.003(1)
C94 0.056(2) 0.043(2) 0.090(3) -0.008(2) 0.020(2) 0.004(2)
C95 0.061(2) 0.051(2) 0.095(3) -0.020(2) 0.022(2) 0.003(2)
C96 0.049(2) 0.065(2) 0.059(2) -0.006(2) 0.012(1) 0.005(2)
C97 0.054(2) 0.051(2) 0.057(2) 0.001(2) 0.012(1) 0.004(2)
C98 0.049(2) 0.041(1) 0.049(2) -0.004(1) 0.008(1) 0.000(1)
C99 0.035(1) 0.036(1) 0.033(1) -0.004(1) 0.0056(10) -0.003(1)
C100 0.046(2) 0.047(2) 0.037(1) 0.004(1) -0.001(1) -0.003(1)
C101 0.052(2) 0.061(2) 0.032(1) 0.000(1) 0.004(1) -0.006(1)
C102 0.055(2) 0.050(2) 0.045(2) 0.001(1) 0.004(1) -0.015(1)
C103 0.053(2) 0.044(2) 0.049(2) 0.006(1) 0.003(1) -0.009(1)
C104 0.045(2) 0.040(1) 0.036(1) -0.004(1) 0.003(1) -0.001(1)

loop_
_atom_type_symbol
_atom_type_description
_atom_type_scat_dispersion_real
_atom_type_scat_dispersion_imag
_atom_type_scat_source
C C 0.018 0.009
;International Tables for Crystallography
(1992, Vol. C, Tables 4.2.6.8 and 6.1.1.4)
;
H H 0.000 0.000
;International Tables for Crystallography
(1992, Vol. C, Table 6.1.1.4)
;
N N 0.031 0.018
;International Tables for Crystallography
(1992, Vol. C, Tables 4.2.6.8 and 6.1.1.4)
;
O O 0.049 0.032
;International Tables for Crystallography
(1992, Vol. C, Tables 4.2.6.8 and 6.1.1.4)
;

loop_
_citation_id
_citation_doi
_citation_year
1 10.1246/bcsj.73.2075 2000

loop_
_geom_angle_atom_site_label_1
_geom_angle_atom_site_label_2
_geom_angle_atom_site_label_3
_geom_angle
_geom_angle_site_symmetry_1
_geom_angle_site_symmetry_2
_geom_angle_site_symmetry_3
_geom_angle_publ_flag
C37 O5 H5 114.6 1_555 1_555 1_555 no
C52 O6 H6 106.8 1_555 1_555 1_555 no
C50 O7 C65 108.5(2) 1_555 1_555 1_555 no
C51 O8 C65 110.0(2) 1_555 1_555 1_555 no
C71 O9 H9 110.7 1_555 1_555 1_555 no
C86 O10 H10 106.8 1_555 1_555 1_555 no
C84 O11 C99 110.9(2) 1_555 1_555 1_555 no
C85 O12 C99 109.2(2) 1_555 1_555 1_555 no
C22 N13 C23 121.6(6) 1_555 1_555 1_555 yes
C22 N13 C24 121.7(6) 1_555 1_555 1_555 yes
C23 N13 C24 116.6(6) 1_555 1_555 1_555 yes
C33 N14 C34 118.9(6) 1_555 1_555 1_555 yes
C33 N14 C35 123.2(6) 1_555 1_555 1_555 yes
C34 N14 C35 118.0(7) 1_555 1_555 1_555 yes
O1 C15 C16 124.1(6) 1_555 1_555 1_555 yes
O1 C15 C22 117.0(6) 1_555 1_555 1_555 yes
C16 C15 C22 118.7(5) 1_555 1_555 1_555 yes
C15 C16 C17 121.2(5) 1_555 1_555 1_555 yes
C15 C16 C21 120.4(5) 1_555 1_555 1_555 yes
C17 C16 C21 118.4(6) 1_555 1_555 1_555 yes
C16 C17 C18 119.6(5) 1_555 1_555 1_555 yes
C16 C17 H17 117.0 1_555 1_555 1_555 no
C18 C17 H17 123.3 1_555 1_555 1_555 no
C17 C18 C19 120.3(6) 1_555 1_555 1_555 yes
C17 C18 H18 120.8 1_555 1_555 1_555 no
C19 C18 H18 118.8 1_555 1_555 1_555 no
C18 C19 C20 120.8(7) 1_555 1_555 1_555 yes
C18 C19 H19 125.7 1_555 1_555 1_555 no
C20 C19 H19 113.5 1_555 1_555 1_555 no
C19 C20 C21 119.0(8) 1_555 1_555 1_555 yes
C19 C20 H20 122.1 1_555 1_555 1_555 no
C21 C20 H20 118.9 1_555 1_555 1_555 no
C16 C21 C20 121.9(7) 1_555 1_555 1_555 yes
C16 C21 H21 120.1 1_555 1_555 1_555 no
C20 C21 H21 118.0 1_555 1_555 1_555 no
O2 C22 N13 125.3(6) 1_555 1_555 1_555 yes
O2 C22 C15 115.2(6) 1_555 1_555 1_555 yes
N13 C22 C15 119.5(5) 1_555 1_555 1_555 yes
N13 C23 H23A 113.1 1_555 1_555 1_555 no
N13 C23 H23B 111.7 1_555 1_555 1_555 no
N13 C23 H23C 109.8 1_555 1_555 1_555 no
H23A C23 H23B 107.8 1_555 1_555 1_555 no
H23A C23 H23C 109.9 1_555 1_555 1_555 no
H23B C23 H23C 104.3 1_555 1_555 1_555 no
N13 C24 C25 110.2(8) 1_555 1_555 1_555 yes
N13 C24 H24A 108.1 1_555 1_555 1_555 no
N13 C24 H24B 103.7 1_555 1_555 1_555 no
C25 C24 H24A 119 1_555 1_555 1_555 no
C25 C24 H24B 104.2 1_555 1_555 1_555 no
H24A C24 H24B 110.1 1_555 1_555 1_555 no
C24 C25 H25A 114 1_555 1_555 1_555 no
C24 C25 H25B 123 1_555 1_555 1_555 no
C24 C25 H25C 105.9 1_555 1_555 1_555 no
H25A C25 H25B 111 1_555 1_555 1_555 no
H25A C25 H25C 95 1_555 1_555 1_555 no
H25B C25 H25C 99 1_555 1_555 1_555 no
O3 C26 C27 122.7(5) 1_555 1_555 1_555 yes
O3 C26 C33 118.5(5) 1_555 1_555 1_555 yes
C27 C26 C33 118.6(5) 1_555 1_555 1_555 yes
C26 C27 C28 119.9(5) 1_555 1_555 1_555 yes
C26 C27 C32 120.2(5) 1_555 1_555 1_555 yes
C28 C27 C32 119.9(5) 1_555 1_555 1_555 yes
C27 C28 C29 120.4(7) 1_555 1_555 1_555 yes
C27 C28 H28 120.2 1_555 1_555 1_555 no
C29 C28 H28 119.5 1_555 1_555 1_555 no
C28 C29 C30 121.4(8) 1_555 1_555 1_555 yes
C28 C29 H29 121.2 1_555 1_555 1_555 no
C30 C29 H29 117.3 1_555 1_555 1_555 no
C29 C30 C31 119.0(7) 1_555 1_555 1_555 yes
C29 C30 H30 123.4 1_555 1_555 1_555 no
C31 C30 H30 117.6 1_555 1_555 1_555 no
C30 C31 C32 120.8(6) 1_555 1_555 1_555 yes
C30 C31 H31 121.2 1_555 1_555 1_555 no
C32 C31 H31 118.0 1_555 1_555 1_555 no
C27 C32 C31 118.6(5) 1_555 1_555 1_555 yes
C27 C32 H32 124.6 1_555 1_555 1_555 no
C31 C32 H32 116.7 1_555 1_555 1_555 no
O4 C33 N14 124.4(6) 1_555 1_555 1_555 yes
O4 C33 C26 115.5(5) 1_555 1_555 1_555 yes
N14 C33 C26 120.1(5) 1_555 1_555 1_555 yes
N14 C34 H34A 107.3 1_555 1_555 1_555 no
N14 C34 H34B 109.0 1_555 1_555 1_555 no
N14 C34 H34C 108.5 1_555 1_555 1_555 no
H34A C34 H34B 106.3 1_555 1_555 1_555 no
H34A C34 H34C 112.1 1_555 1_555 1_555 no
H34B C34 H34C 113.4 1_555 1_555 1_555 no
N14 C35 C36 110.7(8) 1_555 1_555 1_555 yes
N14 C35 H35A 114.4 1_555 1_555 1_555 no
N14 C35 H35B 110.2 1_555 1_555 1_555 no
C36 C35 H35A 111.6 1_555 1_555 1_555 no
C36 C35 H35B 110.1 1_555 1_555 1_555 no
H35A C35 H35B 99.3 1_555 1_555 1_555 no
C35 C36 H36A 111 1_555 1_555 1_555 no
C35 C36 H36B 111 1_555 1_555 1_555 no
C35 C36 H36C 112 1_555 1_555 1_555 no
H36A C36 H36B 111 1_555 1_555 1_555 no
H36A C36 H36C 103 1_555 1_555 1_555 no
H36B C36 H36C 106 1_555 1_555 1_555 no
O5 C37 C38 111.8(3) 1_555 1_555 1_555 no
O5 C37 C44 108.5(2) 1_555 1_555 1_555 no
O5 C37 C50 101.2(2) 1_555 1_555 1_555 no
C38 C37 C44 111.1(2) 1_555 1_555 1_555 no
C38 C37 C50 111.3(3) 1_555 1_555 1_555 no
C44 C37 C50 112.5(3) 1_555 1_555 1_555 no
C37 C38 C39 121.6(3) 1_555 1_555 1_555 no
C37 C38 C43 120.6(3) 1_555 1_555 1_555 no
C39 C38 C43 117.8(4) 1_555 1_555 1_555 no
C38 C39 C40 120.8(4) 1_555 1_555 1_555 no
C38 C39 H39 122.1 1_555 1_555 1_555 no
C40 C39 H39 117.1 1_555 1_555 1_555 no
C39 C40 C41 120.9(5) 1_555 1_555 1_555 no
C39 C40 H40 118.5 1_555 1_555 1_555 no
C41 C40 H40 120.5 1_555 1_555 1_555 no
C40 C41 C42 119.1(5) 1_555 1_555 1_555 no
C40 C41 H41 118.6 1_555 1_555 1_555 no
C42 C41 H41 122.2 1_555 1_555 1_555 no
C41 C42 C43 120.3(5) 1_555 1_555 1_555 no
C41 C42 H42 116.7 1_555 1_555 1_555 no
C43 C42 H42 122.9 1_555 1_555 1_555 no
C38 C43 C42 121.0(4) 1_555 1_555 1_555 no
C38 C43 H43 119.9 1_555 1_555 1_555 no
C42 C43 H43 119.0 1_555 1_555 1_555 no
C37 C44 C45 124.4(4) 1_555 1_555 1_555 no
C37 C44 C49 117.4(4) 1_555 1_555 1_555 no
C45 C44 C49 118.2(3) 1_555 1_555 1_555 no
C44 C45 C46 120.6(4) 1_555 1_555 1_555 no
C44 C45 H45 117.2 1_555 1_555 1_555 no
C46 C45 H45 122.2 1_555 1_555 1_555 no
C45 C46 C47 120.8(4) 1_555 1_555 1_555 no
C45 C46 H46 121.7 1_555 1_555 1_555 no
C47 C46 H46 117.6 1_555 1_555 1_555 no
C46 C47 C48 119.4(3) 1_555 1_555 1_555 no
C46 C47 H47 125.0 1_555 1_555 1_555 no
C48 C47 H47 115.6 1_555 1_555 1_555 no
C47 C48 C49 119.9(4) 1_555 1_555 1_555 no
C47 C48 H48 121.6 1_555 1_555 1_555 no
C49 C48 H48 118.6 1_555 1_555 1_555 no
C44 C49 C48 121.2(4) 1_555 1_555 1_555 no
C44 C49 H49 120.6 1_555 1_555 1_555 no
C48 C49 H49 118.2 1_555 1_555 1_555 no
O7 C50 C37 107.3(2) 1_555 1_555 1_555 no
O7 C50 C51 103.6(2) 1_555 1_555 1_555 no
O7 C50 H50 112.3 1_555 1_555 1_555 no
C37 C50 C51 117.2(3) 1_555 1_555 1_555 no
C37 C50 H50 106.7 1_555 1_555 1_555 no
C51 C50 H50 109.8 1_555 1_555 1_555 no
O8 C51 C50 103.7(2) 1_555 1_555 1_555 no
O8 C51 C52 108.8(3) 1_555 1_555 1_555 no
O8 C51 H51 110.8 1_555 1_555 1_555 no
C50 C51 C52 117.7(2) 1_555 1_555 1_555 no
C50 C51 H51 107.8 1_555 1_555 1_555 no
C52 C51 H51 107.9 1_555 1_555 1_555 no
O6 C52 C51 108.8(3) 1_555 1_555 1_555 no
O6 C52 C53 104.6(3) 1_555 1_555 1_555 no
O6 C52 C59 110.3(2) 1_555 1_555 1_555 no
C51 C52 C53 112.5(2) 1_555 1_555 1_555 no
C51 C52 C59 110.6(3) 1_555 1_555 1_555 no
C53 C52 C59 109.9(3) 1_555 1_555 1_555 no
C52 C53 C54 116.9(2) 1_555 1_555 1_555 no
C52 C53 C58 124.9(2) 1_555 1_555 1_555 no
C54 C53 C58 118.2(3) 1_555 1_555 1_555 no
C53 C54 C55 120.6(3) 1_555 1_555 1_555 no
C53 C54 H54 119.5 1_555 1_555 1_555 no
C55 C54 H54 119.7 1_555 1_555 1_555 no
C54 C55 C56 120.4(3) 1_555 1_555 1_555 no
C54 C55 H55 120.3 1_555 1_555 1_555 no
C56 C55 H55 119.2 1_555 1_555 1_555 no
C55 C56 C57 119.9(3) 1_555 1_555 1_555 no
C55 C56 H56 120.7 1_555 1_555 1_555 no
C57 C56 H56 119.3 1_555 1_555 1_555 no
C56 C57 C58 119.6(3) 1_555 1_555 1_555 no
C56 C57 H57 118.6 1_555 1_555 1_555 no
C58 C57 H57 121.6 1_555 1_555 1_555 no
C53 C58 C57 121.2(3) 1_555 1_555 1_555 no
C53 C58 H58 120.4 1_555 1_555 1_555 no
C57 C58 H58 118.2 1_555 1_555 1_555 no
C52 C59 C60 119.9(4) 1_555 1_555 1_555 no
C52 C59 C64 121.1(3) 1_555 1_555 1_555 no
C60 C59 C64 119.0(4) 1_555 1_555 1_555 no
C59 C60 C61 120.3(5) 1_555 1_555 1_555 no
C59 C60 H60 118.4 1_555 1_555 1_555 no
C61 C60 H60 121.3 1_555 1_555 1_555 no
C60 C61 C62 121.0(4) 1_555 1_555 1_555 no
C60 C61 H61 118.4 1_555 1_555 1_555 no
C62 C61 H61 120.6 1_555 1_555 1_555 no
C61 C62 C63 119.6(5) 1_555 1_555 1_555 no
C61 C62 H62 116.2 1_555 1_555 1_555 no
C63 C62 H62 124.3 1_555 1_555 1_555 no
C62 C63 C64 119.6(5) 1_555 1_555 1_555 no
C62 C63 H63 122.7 1_555 1_555 1_555 no
C64 C63 H63 117.7 1_555 1_555 1_555 no
C59 C64 C63 120.5(3) 1_555 1_555 1_555 no
C59 C64 H64 114.7 1_555 1_555 1_555 no
C63 C64 H64 124.8 1_555 1_555 1_555 no
O7 C65 O8 105.6(3) 1_555 1_555 1_555 no
O7 C65 C66 108.5(2) 1_555 1_555 1_555 no
O7 C65 C70 110.2(2) 1_555 1_555 1_555 no
O8 C65 C66 108.3(2) 1_555 1_555 1_555 no
O8 C65 C70 111.3(2) 1_555 1_555 1_555 no
C66 C65 C70 112.6(3) 1_555 1_555 1_555 no
C65 C66 C67 111.9(3) 1_555 1_555 1_555 no
C65 C66 H66A 109.4 1_555 1_555 1_555 no
C65 C66 H66B 106.7 1_555 1_555 1_555 no
C67 C66 H66A 112.4 1_555 1_555 1_555 no
C67 C66 H66B 109.6 1_555 1_555 1_555 no
H66A C66 H66B 106.5 1_555 1_555 1_555 no
C66 C67 C68 111.3(3) 1_555 1_555 1_555 no
C66 C67 H67A 107.5 1_555 1_555 1_555 no
C66 C67 H67B 106.8 1_555 1_555 1_555 no
C68 C67 H67A 112.9 1_555 1_555 1_555 no
C68 C67 H67B 111.6 1_555 1_555 1_555 no
H67A C67 H67B 106.3 1_555 1_555 1_555 no
C67 C68 C69 110.8(3) 1_555 1_555 1_555 no
C67 C68 H68A 105.8 1_555 1_555 1_555 no
C67 C68 H68B 105.5 1_555 1_555 1_555 no
C69 C68 H68A 109.9 1_555 1_555 1_555 no
C69 C68 H68B 109.5 1_555 1_555 1_555 no
H68A C68 H68B 115.2 1_555 1_555 1_555 no
C68 C69 C70 111.6(3) 1_555 1_555 1_555 no
C68 C69 H69A 110.7 1_555 1_555 1_555 no
C68 C69 H69B 108.5 1_555 1_555 1_555 no
C70 C69 H69A 108.7 1_555 1_555 1_555 no
C70 C69 H69B 106.5 1_555 1_555 1_555 no
H69A C69 H69B 111.0 1_555 1_555 1_555 no
C65 C70 C69 111.4(3) 1_555 1_555 1_555 no
C65 C70 H70A 105.3 1_555 1_555 1_555 no
C65 C70 H70B 106.7 1_555 1_555 1_555 no
C69 C70 H70A 109.8 1_555 1_555 1_555 no
C69 C70 H70B 111.3 1_555 1_555 1_555 no
H70A C70 H70B 112.1 1_555 1_555 1_555 no
O9 C71 C72 105.3(3) 1_555 1_555 1_555 no
O9 C71 C78 109.9(2) 1_555 1_555 1_555 no
O9 C71 C84 108.6(3) 1_555 1_555 1_555 no
C72 C71 C78 109.9(3) 1_555 1_555 1_555 no
C72 C71 C84 112.2(2) 1_555 1_555 1_555 no
C78 C71 C84 110.8(3) 1_555 1_555 1_555 no
C71 C72 C73 125.1(2) 1_555 1_555 1_555 no
C71 C72 C77 116.7(2) 1_555 1_555 1_555 no
C73 C72 C77 118.2(3) 1_555 1_555 1_555 no
C72 C73 C74 120.5(3) 1_555 1_555 1_555 no
C72 C73 H73 119.4 1_555 1_555 1_555 no
C74 C73 H73 120.0 1_555 1_555 1_555 no
C73 C74 C75 121.2(3) 1_555 1_555 1_555 no
C73 C74 H74 119.2 1_555 1_555 1_555 no
C75 C74 H74 119.1 1_555 1_555 1_555 no
C74 C75 C76 119.0(3) 1_555 1_555 1_555 no
C74 C75 H75 121.8 1_555 1_555 1_555 no
C76 C75 H75 119.1 1_555 1_555 1_555 no
C75 C76 C77 120.2(3) 1_555 1_555 1_555 no
C75 C76 H76 119.3 1_555 1_555 1_555 no
C77 C76 H76 120.3 1_555 1_555 1_555 no
C72 C77 C76 121.0(3) 1_555 1_555 1_555 no
C72 C77 H77 118.9 1_555 1_555 1_555 no
C76 C77 H77 120.0 1_555 1_555 1_555 no
C71 C78 C79 121.1(3) 1_555 1_555 1_555 no
C71 C78 C83 120.7(3) 1_555 1_555 1_555 no
C79 C78 C83 118.2(4) 1_555 1_555 1_555 no
C78 C79 C80 121.1(3) 1_555 1_555 1_555 no
C78 C79 H79 124.1 1_555 1_555 1_555 no
C80 C79 H79 114.7 1_555 1_555 1_555 no
C79 C80 C81 120.0(4) 1_555 1_555 1_555 no
C79 C80 H80 121.5 1_555 1_555 1_555 no
C81 C80 H80 118.4 1_555 1_555 1_555 no
C80 C81 C82 119.7(4) 1_555 1_555 1_555 no
C80 C81 H81 118.9 1_555 1_555 1_555 no
C82 C81 H81 121.4 1_555 1_555 1_555 no
C81 C82 C83 120.2(3) 1_555 1_555 1_555 no
C81 C82 H82 116.6 1_555 1_555 1_555 no
C83 C82 H82 123.2 1_555 1_555 1_555 no
C78 C83 C82 120.7(4) 1_555 1_555 1_555 no
C78 C83 H83 122.5 1_555 1_555 1_555 no
C82 C83 H83 116.7 1_555 1_555 1_555 no
O11 C84 C71 109.9(3) 1_555 1_555 1_555 no
O11 C84 C85 103.7(2) 1_555 1_555 1_555 no
O11 C84 H84 107.3 1_555 1_555 1_555 no
C71 C84 C85 117.2(2) 1_555 1_555 1_555 no
C71 C84 H84 109.0 1_555 1_555 1_555 no
C85 C84 H84 109.3 1_555 1_555 1_555 no
O12 C85 C84 104.2(2) 1_555 1_555 1_555 no
O12 C85 C86 108.1(2) 1_555 1_555 1_555 no
O12 C85 H85 106.6 1_555 1_555 1_555 no
C84 C85 C86 115.9(3) 1_555 1_555 1_555 no
C84 C85 H85 109.2 1_555 1_555 1_555 no
C86 C85 H85 112.2 1_555 1_555 1_555 no
O10 C86 C85 101.2(2) 1_555 1_555 1_555 no
O10 C86 C87 112.0(3) 1_555 1_555 1_555 no
O10 C86 C93 108.4(2) 1_555 1_555 1_555 no
C85 C86 C87 111.7(3) 1_555 1_555 1_555 no
C85 C86 C93 113.2(3) 1_555 1_555 1_555 no
C87 C86 C93 110.1(3) 1_555 1_555 1_555 no
C86 C87 C88 121.2(3) 1_555 1_555 1_555 no
C86 C87 C92 120.0(4) 1_555 1_555 1_555 no
C88 C87 C92 118.8(4) 1_555 1_555 1_555 no
C87 C88 C89 119.8(5) 1_555 1_555 1_555 no
C87 C88 H88 118.1 1_555 1_555 1_555 no
C89 C88 H88 122.0 1_555 1_555 1_555 no
C88 C89 C90 120.9(5) 1_555 1_555 1_555 no
C88 C89 H89 120.7 1_555 1_555 1_555 no
C90 C89 H89 118.3 1_555 1_555 1_555 no
C89 C90 C91 120.0(6) 1_555 1_555 1_555 no
C89 C90 H90 125.0 1_555 1_555 1_555 no
C91 C90 H90 115.0 1_555 1_555 1_555 no
C90 C91 C92 120.4(5) 1_555 1_555 1_555 no
C90 C91 H91 121.3 1_555 1_555 1_555 no
C92 C91 H91 118.1 1_555 1_555 1_555 no
C87 C92 C91 120.2(4) 1_555 1_555 1_555 no
C87 C92 H92 119.3 1_555 1_555 1_555 no
C91 C92 H92 120.5 1_555 1_555 1_555 no
C86 C93 C94 118.2(3) 1_555 1_555 1_555 no
C86 C93 C98 124.5(3) 1_555 1_555 1_555 no
C94 C93 C98 117.3(3) 1_555 1_555 1_555 no
C93 C94 C95 122.0(4) 1_555 1_555 1_555 no
C93 C94 H94 115.7 1_555 1_555 1_555 no
C95 C94 H94 122.3 1_555 1_555 1_555 no
C94 C95 C96 120.3(4) 1_555 1_555 1_555 no
C94 C95 H95 121.8 1_555 1_555 1_555 no
C96 C95 H95 117.9 1_555 1_555 1_555 no
C95 C96 C97 118.6(3) 1_555 1_555 1_555 no
C95 C96 H96 124.6 1_555 1_555 1_555 no
C97 C96 H96 116.8 1_555 1_555 1_555 no
C96 C97 C98 121.2(4) 1_555 1_555 1_555 no
C96 C97 H97 121.4 1_555 1_555 1_555 no
C98 C97 H97 117.4 1_555 1_555 1_555 no
C93 C98 C97 120.6(4) 1_555 1_555 1_555 no
C93 C98 H98 121.3 1_555 1_555 1_555 no
C97 C98 H98 118.0 1_555 1_555 1_555 no
O11 C99 O12 105.3(3) 1_555 1_555 1_555 no
O11 C99 C100 108.8(2) 1_555 1_555 1_555 no
O11 C99 C104 110.5(2) 1_555 1_555 1_555 no
O12 C99 C100 108.6(2) 1_555 1_555 1_555 no
O12 C99 C104 110.7(2) 1_555 1_555 1_555 no
C100 C99 C104 112.6(3) 1_555 1_555 1_555 no
C99 C100 C101 111.3(3) 1_555 1_555 1_555 no
C99 C100 H100A 108.5 1_555 1_555 1_555 no
C99 C100 H100B 110.6 1_555 1_555 1_555 no
C101 C100 H100A 106.2 1_555 1_555 1_555 no
C101 C100 H100B 108.9 1_555 1_555 1_555 no
H100A C100 H100B 111.3 1_555 1_555 1_555 no
C100 C101 C102 110.2(3) 1_555 1_555 1_555 no
C100 C101 H101A 111.1 1_555 1_555 1_555 no
C100 C101 H101B 111.5 1_555 1_555 1_555 no
C102 C101 H101A 106.3 1_555 1_555 1_555 no
C102 C101 H101B 106.5 1_555 1_555 1_555 no
H101A C101 H101B 110.9 1_555 1_555 1_555 no
C101 C102 C103 110.4(3) 1_555 1_555 1_555 no
C101 C102 H102A 112.5 1_555 1_555 1_555 no
C101 C102 H102B 113.0 1_555 1_555 1_555 no
C103 C102 H102A 108.4 1_555 1_555 1_555 no
C103 C102 H102B 108.8 1_555 1_555 1_555 no
H102A C102 H102B 103.6 1_555 1_555 1_555 no
C102 C103 C104 111.0(3) 1_555 1_555 1_555 no
C102 C103 H103A 108.0 1_555 1_555 1_555 no
C102 C103 H103B 108.8 1_555 1_555 1_555 no
C104 C103 H103A 110.3 1_555 1_555 1_555 no
C104 C103 H103B 111.7 1_555 1_555 1_555 no
H103A C103 H103B 107.0 1_555 1_555 1_555 no
C99 C104 C103 112.0(3) 1_555 1_555 1_555 no
C99 C104 H104A 113.1 1_555 1_555 1_555 no
C99 C104 H104B 112.8 1_555 1_555 1_555 no
C103 C104 H104A 106.0 1_555 1_555 1_555 no
C103 C104 H104B 105.9 1_555 1_555 1_555 no
H104A C104 H104B 106.6 1_555 1_555 1_555 no

loop_
_geom_bond_atom_site_label_1
_geom_bond_atom_site_label_2
_geom_bond_distance
_geom_bond_site_symmetry_1
_geom_bond_site_symmetry_2
_geom_bond_publ_flag
O1 C15 1.192(6) 1_555 1_555 yes
O2 C22 1.223(8) 1_555 1_555 yes
O3 C26 1.220(7) 1_555 1_555 yes
O4 C33 1.242(8) 1_555 1_555 yes
O5 C37 1.434(4) 1_555 1_555 no
O5 H5 0.810 1_555 1_555 no
O6 C52 1.431(5) 1_555 1_555 no
O6 H6 0.930 1_555 1_555 no
O7 C50 1.426(4) 1_555 1_555 no
O7 C65 1.420(4) 1_555 1_555 no
O8 C51 1.438(5) 1_555 1_555 no
O8 C65 1.447(4) 1_555 1_555 no
O9 C71 1.436(5) 1_555 1_555 no
O9 H9 0.901 1_555 1_555 no
O10 C86 1.431(4) 1_555 1_555 no
O10 H10 0.916 1_555 1_555 no
O11 C84 1.434(5) 1_555 1_555 no
O11 C99 1.442(4) 1_555 1_555 no
O12 C85 1.421(4) 1_555 1_555 no
O12 C99 1.429(4) 1_555 1_555 no
N13 C22 1.359(9) 1_555 1_555 yes
N13 C23 1.464(10) 1_555 1_555 yes
N13 C24 1.50(1) 1_555 1_555 yes
N14 C33 1.376(9) 1_555 1_555 yes
N14 C34 1.49(1) 1_555 1_555 yes
N14 C35 1.530(10) 1_555 1_555 yes
C15 C16 1.450(9) 1_555 1_555 yes
C15 C22 1.535(8) 1_555 1_555 yes
C16 C17 1.413(8) 1_555 1_555 yes
C16 C21 1.399(10) 1_555 1_555 yes
C17 C18 1.377(8) 1_555 1_555 yes
C17 H17 0.931 1_555 1_555 no
C18 C19 1.38(1) 1_555 1_555 yes
C18 H18 0.915 1_555 1_555 no
C19 C20 1.39(1) 1_555 1_555 yes
C19 H19 0.940 1_555 1_555 no
C20 C21 1.36(1) 1_555 1_555 yes
C20 H20 0.994 1_555 1_555 no
C21 H21 1.043 1_555 1_555 no
C23 H23A 0.934 1_555 1_555 no
C23 H23B 1.005 1_555 1_555 no
C23 H23C 0.980 1_555 1_555 no
C24 C25 1.49(1) 1_555 1_555 yes
C24 H24A 0.911 1_555 1_555 no
C24 H24B 1.000 1_555 1_555 no
C25 H25A 0.979 1_555 1_555 no
C25 H25B 0.918 1_555 1_555 no
C25 H25C 1.128 1_555 1_555 no
C26 C27 1.466(8) 1_555 1_555 yes
C26 C33 1.512(8) 1_555 1_555 yes
C27 C28 1.383(9) 1_555 1_555 yes
C27 C32 1.398(7) 1_555 1_555 yes
C28 C29 1.37(1) 1_555 1_555 yes
C28 H28 0.903 1_555 1_555 no
C29 C30 1.37(1) 1_555 1_555 yes
C29 H29 0.927 1_555 1_555 no
C30 C31 1.39(1) 1_555 1_555 yes
C30 H30 1.049 1_555 1_555 no
C31 C32 1.405(8) 1_555 1_555 yes
C31 H31 1.021 1_555 1_555 no
C32 H32 1.011 1_555 1_555 no
C34 H34A 0.987 1_555 1_555 no
C34 H34B 0.972 1_555 1_555 no
C34 H34C 0.902 1_555 1_555 no
C35 C36 1.46(1) 1_555 1_555 yes
C35 H35A 1.003 1_555 1_555 no
C35 H35B 1.054 1_555 1_555 no
C36 H36A 0.974 1_555 1_555 no
C36 H36B 0.927 1_555 1_555 no
C36 H36C 1.023 1_555 1_555 no
C37 C38 1.531(5) 1_555 1_555 no
C37 C44 1.532(4) 1_555 1_555 no
C37 C50 1.558(5) 1_555 1_555 no
C38 C39 1.394(6) 1_555 1_555 no
C38 C43 1.394(5) 1_555 1_555 no
C39 C40 1.386(8) 1_555 1_555 no
C39 H39 0.973 1_555 1_555 no
C40 C41 1.372(10) 1_555 1_555 no
C40 H40 1.020 1_555 1_555 no
C41 C42 1.386(8) 1_555 1_555 no
C41 H41 0.995 1_555 1_555 no
C42 C43 1.387(6) 1_555 1_555 no
C42 H42 0.947 1_555 1_555 no
C43 H43 0.927 1_555 1_555 no
C44 C45 1.394(6) 1_555 1_555 no
C44 C49 1.391(6) 1_555 1_555 no
C45 C46 1.392(4) 1_555 1_555 no
C45 H45 0.913 1_555 1_555 no
C46 C47 1.380(7) 1_555 1_555 no
C46 H46 0.917 1_555 1_555 no
C47 C48 1.387(7) 1_555 1_555 no
C47 H47 0.969 1_555 1_555 no
C48 C49 1.395(6) 1_555 1_555 no
C48 H48 1.022 1_555 1_555 no
C49 H49 1.024 1_555 1_555 no
C50 C51 1.547(4) 1_555 1_555 no
C50 H50 0.932 1_555 1_555 no
C51 C52 1.566(4) 1_555 1_555 no
C51 H51 1.018 1_555 1_555 no
C52 C53 1.541(4) 1_555 1_555 no
C52 C59 1.536(6) 1_555 1_555 no
C53 C54 1.403(4) 1_555 1_555 no
C53 C58 1.375(4) 1_555 1_555 no
C54 C55 1.387(5) 1_555 1_555 no
C54 H54 0.951 1_555 1_555 no
C55 C56 1.372(5) 1_555 1_555 no
C55 H55 0.973 1_555 1_555 no
C56 C57 1.383(5) 1_555 1_555 no
C56 H56 0.970 1_555 1_555 no
C57 C58 1.400(5) 1_555 1_555 no
C57 H57 0.969 1_555 1_555 no
C58 H58 0.977 1_555 1_555 no
C59 C60 1.385(4) 1_555 1_555 no
C59 C64 1.390(6) 1_555 1_555 no
C60 C61 1.386(9) 1_555 1_555 no
C60 H60 1.031 1_555 1_555 no
C61 C62 1.379(9) 1_555 1_555 no
C61 H61 0.953 1_555 1_555 no
C62 C63 1.384(7) 1_555 1_555 no
C62 H62 0.899 1_555 1_555 no
C63 C64 1.406(6) 1_555 1_555 no
C63 H63 0.920 1_555 1_555 no
C64 H64 0.967 1_555 1_555 no
C65 C66 1.525(4) 1_555 1_555 no
C65 C70 1.526(5) 1_555 1_555 no
C66 C67 1.524(5) 1_555 1_555 no
C66 H66A 0.924 1_555 1_555 no
C66 H66B 1.031 1_555 1_555 no
C67 C68 1.521(6) 1_555 1_555 no
C67 H67A 0.954 1_555 1_555 no
C67 H67B 1.003 1_555 1_555 no
C68 C69 1.519(5) 1_555 1_555 no
C68 H68A 0.918 1_555 1_555 no
C68 H68B 0.939 1_555 1_555 no
C69 C70 1.526(5) 1_555 1_555 no
C69 H69A 0.898 1_555 1_555 no
C69 H69B 1.004 1_555 1_555 no
C70 H70A 0.974 1_555 1_555 no
C70 H70B 0.915 1_555 1_555 no
C71 C72 1.538(4) 1_555 1_555 no
C71 C78 1.536(5) 1_555 1_555 no
C71 C84 1.566(4) 1_555 1_555 no
C72 C73 1.378(4) 1_555 1_555 no
C72 C77 1.402(4) 1_555 1_555 no
C73 C74 1.399(5) 1_555 1_555 no
C73 H73 0.969 1_555 1_555 no
C74 C75 1.367(5) 1_555 1_555 no
C74 H74 0.977 1_555 1_555 no
C75 C76 1.391(5) 1_555 1_555 no
C75 H75 0.957 1_555 1_555 no
C76 C77 1.386(5) 1_555 1_555 no
C76 H76 0.966 1_555 1_555 no
C77 H77 0.971 1_555 1_555 no
C78 C79 1.386(5) 1_555 1_555 no
C78 C83 1.394(4) 1_555 1_555 no
C79 C80 1.391(6) 1_555 1_555 no
C79 H79 0.968 1_555 1_555 no
C80 C81 1.379(5) 1_555 1_555 no
C80 H80 1.021 1_555 1_555 no
C81 C82 1.382(7) 1_555 1_555 no
C81 H81 1.028 1_555 1_555 no
C82 C83 1.390(7) 1_555 1_555 no
C82 H82 0.971 1_555 1_555 no
C83 H83 0.902 1_555 1_555 no
C84 C85 1.554(4) 1_555 1_555 no
C84 H84 0.902 1_555 1_555 no
C85 C86 1.558(6) 1_555 1_555 no
C85 H85 0.996 1_555 1_555 no
C86 C87 1.533(5) 1_555 1_555 no
C86 C93 1.531(4) 1_555 1_555 no
C87 C88 1.398(6) 1_555 1_555 no
C87 C92 1.402(5) 1_555 1_555 no
C88 C89 1.404(8) 1_555 1_555 no
C88 H88 0.950 1_555 1_555 no
C89 C90 1.37(1) 1_555 1_555 no
C89 H89 0.898 1_555 1_555 no
C90 C91 1.379(9) 1_555 1_555 no
C90 H90 0.957 1_555 1_555 no
C91 C92 1.398(7) 1_555 1_555 no
C91 H91 0.977 1_555 1_555 no
C92 H92 1.018 1_555 1_555 no
C93 C94 1.394(6) 1_555 1_555 no
C93 C98 1.397(6) 1_555 1_555 no
C94 C95 1.376(6) 1_555 1_555 no
C94 H94 0.914 1_555 1_555 no
C95 C96 1.394(7) 1_555 1_555 no
C95 H95 0.906 1_555 1_555 no
C96 C97 1.373(7) 1_555 1_555 no
C96 H96 0.968 1_555 1_555 no
C97 C98 1.394(5) 1_555 1_555 no
C97 H97 1.020 1_555 1_555 no
C98 H98 1.020 1_555 1_555 no
C99 C100 1.519(4) 1_555 1_555 no
C99 C104 1.518(6) 1_555 1_555 no
C100 C101 1.535(5) 1_555 1_555 no
C100 H100A 0.998 1_555 1_555 no
C100 H100B 0.900 1_555 1_555 no
C101 C102 1.520(6) 1_555 1_555 no
C101 H101A 0.968 1_555 1_555 no
C101 H101B 0.935 1_555 1_555 no
C102 C103 1.531(4) 1_555 1_555 no
C102 H102A 1.001 1_555 1_555 no
C102 H102B 0.995 1_555 1_555 no
C103 C104 1.533(5) 1_555 1_555 no
C103 H103A 1.016 1_555 1_555 no
C103 H103B 0.933 1_555 1_555 no
C104 H104A 0.962 1_555 1_555 no
C104 H104B 0.993 1_555 1_555 no

loop_
_geom_hbond_atom_site_label_D
_geom_hbond_atom_site_label_H
_geom_hbond_atom_site_label_A
_geom_hbond_distance_DH
_geom_hbond_distance_HA
_geom_hbond_distance_DA
_geom_hbond_angle_DHA
O5 H5 O2 0.810 1.98 2.700(6) 148.0
O6 H6 O5 0.930 1.71 2.637(4) 174.6
O9 H9 O10 0.901 1.76 2.642(4) 167.1
O10 H10 O4 0.916 1.96 2.701(6) 137.1
